data_4517148
loop_
_publ_author_name
'Robinson, Donovan J.'
'Spurlin, Sean P.'
'Gorden, John D.'
'Karimov, Rashad R.'

_publ_section_title
;
 Enantioselective Synthesis of Dihydropyridines Containing Quaternary
 Stereocenters Through Dearomatization of Pyridinium Salts
;
_journal_name_full 'ACS Catalysis'
_journal_page_first 51
_journal_paper_doi 10.1021/acscatal.9b03874
_journal_year 2019
_chemical_absolute_configuration ad
_chemical_formula_moiety C17H21NO2
_chemical_formula_sum 'C17 H21 N O2'
_chemical_formula_weight 271.35
_space_group_crystal_system monoclinic
_space_group_IT_number 4
_space_group_name_Hall 'P 2yb'
_space_group_name_H-M_alt 'P 1 21 1'
_atom_sites_solution_hydrogens geom
_atom_sites_solution_primary dual
_atom_sites_solution_secondary difmap
_cell_angle_alpha 90
_cell_angle_beta 98.4030(10)
_cell_angle_gamma 90
_cell_formula_units_Z 2
_cell_length_a 6.3498(3)
_cell_length_b 10.0240(4)
_cell_length_c 11.8562(5)
_cell_measurement_reflns_used 9895
_cell_measurement_temperature 150.(2)
_cell_measurement_theta_max 80.0027
_cell_measurement_theta_min 7.0495
_cell_volume 746.55(6)
_computing_cell_refinement 'SAINT V8.38A (Bruker AXS Inc., 2017)'
_computing_data_collection 'Bruker Instrument Service, BIS, v6.2.6 (Bruker AXS Inc., 2017)'
_computing_data_reduction 'SAINT V8.38A (Bruker AXS Inc., 2017)'
_computing_molecular_graphics 'shelXle (C.B. Huebschle, rev 882)'
_computing_publication_material 'APEX3 v2018.1-0 (Bruker AXS Inc., 2017)'
_computing_structure_refinement 'SHELXL-2017/1 (Sheldrick, 2017)'
_computing_structure_solution 'SHELXT 2014/5 (Sheldrick, 2014)'
_diffrn_ambient_temperature 150.(2)
_diffrn_detector_area_resol_mean 7.3910
_diffrn_measured_fraction_theta_full 0.987
_diffrn_measured_fraction_theta_max 0.987
_diffrn_measurement_device_type 'Bruker D8 VENTURE'
_diffrn_measurement_method '\f and \w scans'
_diffrn_radiation_monochromator 'multilayer mirror'
_diffrn_radiation_type 'Cu K\a'
_diffrn_radiation_wavelength 1.54178
_diffrn_reflns_av_R_equivalents 0.0392
_diffrn_reflns_av_unetI/netI 0.0356
_diffrn_reflns_limit_h_max 8
_diffrn_reflns_limit_h_min -8
_diffrn_reflns_limit_k_max 12
_diffrn_reflns_limit_k_min -11
_diffrn_reflns_limit_l_max 14
_diffrn_reflns_limit_l_min -15
_diffrn_reflns_number 13150
_diffrn_reflns_theta_full 77.36
_diffrn_reflns_theta_max 77.36
_diffrn_reflns_theta_min 7.05
_diffrn_source 'microfocus sealed tube'
_diffrn_source_type 'Incoatec I\mS DIAMOND'
_exptl_absorpt_coefficient_mu 0.622
_exptl_absorpt_correction_T_max 0.92
_exptl_absorpt_correction_T_min 0.75
_exptl_absorpt_correction_type multi-scan
_exptl_absorpt_process_details
;
Krause, L., Herbst-Irmer, R., Sheldrick, G. M., Stalke, D. (2015).
"Comparison of silver and molybdenum microfocus X-ray sources for
single-crystal structure determination"
J. Appl. Cryst. 48, 3-10.
;
_exptl_crystal_colour 'clear pale yellow'
_exptl_crystal_density_diffrn 1.207
_exptl_crystal_density_method 'not measured'
_exptl_crystal_description fragment
_exptl_crystal_F_000 292
_exptl_crystal_size_max 0.370
_exptl_crystal_size_mid 0.150
_exptl_crystal_size_min 0.140
_refine_diff_density_max 0.238
_refine_diff_density_min -0.156
_refine_ls_abs_structure_details
;

Flack x determined using 1321 quotients [(I+)-(I-)]/[(I+)+(I-)]
(Parsons, Flack and Wagner, Acta Cryst. B69 (2013) 249-259).
;
_refine_ls_abs_structure_Flack 0.10(6)
_refine_ls_extinction_method none
_refine_ls_goodness_of_fit_ref 1.119
_refine_ls_hydrogen_treatment mixed
_refine_ls_matrix_type full
_refine_ls_number_parameters 186
_refine_ls_number_reflns 3017
_refine_ls_number_restraints 1
_refine_ls_restrained_S_all 1.119
_refine_ls_R_factor_all 0.0361
_refine_ls_R_factor_gt 0.0357
_refine_ls_shift/su_max 0.000
_refine_ls_shift/su_mean 0.000
_refine_ls_structure_factor_coef Fsqd
_refine_ls_weighting_details 'w=1/[\s^2^(Fo^2^)+(0.0528P)^2^+0.1278P] where P=(Fo^2^+2Fc^2^)/3'
_refine_ls_weighting_scheme calc
_refine_ls_wR_factor_gt 0.1027
_refine_ls_wR_factor_ref 0.1031
_reflns_number_gt 2967
_reflns_number_total 3017
_reflns_threshold_expression 'I > 2\s(I)'
_cod_data_source_file cs9b03874_si_002.cif
_cod_data_source_block Karimov060519
_cod_depositor_comments
;
The following automatic conversions were performed:

data item '_exptl_absorpt_correction_type' value 'Multi-Scan' was
changed to 'multi-scan' in accordance with the
/home/data/users/saulius/crontab/automatic-downloads/rss-feeds/ACS/lib/dictionaries/cif_core.dic
dictionary named 'cif_core.dic' version 2.4.2 last updated on
2011-04-26.

Automatic conversion script
Id: cif_fix_values 6909 2019-04-08 15:41:33Z antanas 
;
_cod_database_code 4517148

loop_
_space_group_symop_operation_xyz
'x, y, z'
'-x, y+1/2, -z'

loop_
_atom_site_type_symbol
_atom_site_label
_atom_site_fract_x
_atom_site_fract_y
_atom_site_fract_z
_atom_site_U_iso_or_equiv
_atom_site_adp_type
_atom_site_calc_flag
_atom_site_refinement_flags_adp
_atom_site_refinement_flags_posn
_atom_site_occupancy
O O1 0.1247(3) 0.44243(17) 0.62281(14) 0.0414(4) Uani d . . 1
N N1 0.4950(3) 0.47436(17) 0.36159(14) 0.0286(4) Uani d . . 1
O O2 -0.0215(2) 0.64171(17) 0.57313(13) 0.0356(4) Uani d . . 1
C C2 0.3785(3) 0.4676(2) 0.44651(17) 0.0278(4) Uani d . . 1
H H2 0.397027 0.392078 0.495412 0.033 Uiso calc U R 1
C C4 0.2134(3) 0.6796(2) 0.39534(17) 0.0263(4) Uani d . . 1
H H4 0.118619 0.749026 0.409127 0.032 Uiso calc U R 1
C C3 0.2343(3) 0.5622(2) 0.46755(17) 0.0271(4) Uani d . . 1
C C6 0.4803(3) 0.5866(2) 0.27787(16) 0.0267(4) Uani d . . 1
C C5 0.3269(3) 0.6902(2) 0.30958(17) 0.0279(4) Uani d . . 1
H H5 0.309806 0.769294 0.264975 0.033 Uiso calc U R 1
C C9 0.2153(3) 0.4499(2) 0.14537(17) 0.0275(4) Uani d . . 1
H H9 0.151488 0.426965 0.210372 0.033 Uiso calc U R 1
C C8 0.3949(3) 0.5319(2) 0.15906(16) 0.0254(4) Uani d . . 1
C C7 0.7007(3) 0.6508(3) 0.28346(19) 0.0370(5) Uani d . . 1
H H7A 0.799326 0.586677 0.257039 0.056 Uiso calc U R 1
H H7B 0.753235 0.676543 0.36229 0.056 Uiso calc U R 1
H H7C 0.690439 0.730074 0.23464 0.056 Uiso calc U R 1
C C10 0.1273(3) 0.4009(2) 0.03905(18) 0.0312(5) Uani d . . 1
C C11 0.2212(4) 0.4379(2) -0.05590(18) 0.0335(5) Uani d . . 1
H H11 0.162341 0.406015 -0.129201 0.04 Uiso calc U R 1
C C12 0.3977(4) 0.5199(2) -0.04529(18) 0.0339(5) Uani d . . 1
C C13 0.4855(3) 0.5660(2) 0.06290(18) 0.0307(4) Uani d . . 1
H H13 0.608358 0.621225 0.070804 0.037 Uiso calc U R 1
C C14 0.6545(4) 0.3733(2) 0.3507(2) 0.0365(5) Uani d . . 1
H H14A 0.658162 0.355085 0.269824 0.055 Uiso calc U R 1
H H14B 0.618672 0.291226 0.388662 0.055 Uiso calc U R 1
H H14C 0.794364 0.405271 0.386369 0.055 Uiso calc U R 1
C C15 0.1129(3) 0.5394(2) 0.56048(17) 0.0285(4) Uani d . . 1
C C16 -0.1534(4) 0.6236(3) 0.6605(2) 0.0443(6) Uani d . . 1
H H16A -0.237956 0.704392 0.666621 0.066 Uiso calc U R 1
H H16B -0.063533 0.606513 0.733481 0.066 Uiso calc U R 1
H H16C -0.24886 0.547628 0.640877 0.066 Uiso calc U R 1
C C17 -0.0639(4) 0.3096(3) 0.0272(2) 0.0450(6) Uani d . . 1
H H17A -0.194305 0.363184 0.020071 0.068 Uiso calc U R 1
H H17B -0.055934 0.252403 0.094714 0.068 Uiso calc U R 1
H H17C -0.065653 0.253986 -0.040921 0.068 Uiso calc U R 1
C C18 0.5016(5) 0.5590(3) -0.1474(2) 0.0517(7) Uani d . . 1
H H18A 0.405833 0.537355 -0.217522 0.078 Uiso calc U R 1
H H18B 0.635363 0.509806 -0.145819 0.078 Uiso calc U R 1
H H18C 0.530781 0.654988 -0.14493 0.078 Uiso calc U R 1

loop_
_atom_site_aniso_label
_atom_site_aniso_U_11
_atom_site_aniso_U_22
_atom_site_aniso_U_33
_atom_site_aniso_U_12
_atom_site_aniso_U_13
_atom_site_aniso_U_23
O1 0.0580(10) 0.0317(8) 0.0375(8) -0.0012(7) 0.0176(7) 0.0053(7)
N1 0.0289(8) 0.0296(9) 0.0267(8) 0.0045(7) 0.0022(6) -0.0005(7)
O2 0.0359(8) 0.0387(9) 0.0349(8) 0.0044(7) 0.0142(6) 0.0031(7)
C2 0.0314(10) 0.0277(10) 0.0232(8) -0.0016(7) 0.0007(7) 0.0001(7)
C4 0.0262(9) 0.0255(10) 0.0268(9) -0.0022(7) 0.0029(7) -0.0035(8)
C3 0.0277(9) 0.0273(10) 0.0262(9) -0.0026(8) 0.0033(7) -0.0036(7)
C6 0.0252(9) 0.0288(10) 0.0265(9) -0.0029(7) 0.0049(7) -0.0011(8)
C5 0.0323(9) 0.0242(9) 0.0269(9) -0.0029(8) 0.0031(7) -0.0022(7)
C9 0.0277(9) 0.0270(10) 0.0279(9) -0.0005(7) 0.0042(7) 0.0004(8)
C8 0.0244(8) 0.0256(9) 0.0265(9) 0.0027(7) 0.0047(7) 0.0012(7)
C7 0.0306(10) 0.0451(13) 0.0353(11) -0.0097(9) 0.0044(8) -0.0055(10)
C10 0.0341(10) 0.0251(10) 0.0329(11) 0.0021(8) -0.0003(8) -0.0029(8)
C11 0.0442(11) 0.0298(10) 0.0250(9) 0.0087(9) -0.0004(8) -0.0051(8)
C12 0.0424(11) 0.0344(11) 0.0262(9) 0.0074(9) 0.0094(8) 0.0019(8)
C13 0.0323(10) 0.0316(11) 0.0294(9) -0.0006(8) 0.0086(8) 0.0010(8)
C14 0.0364(11) 0.0373(12) 0.0356(11) 0.0096(9) 0.0048(9) 0.0004(9)
C15 0.0311(10) 0.0269(10) 0.0275(9) -0.0060(8) 0.0042(7) -0.0033(8)
C16 0.0418(12) 0.0541(15) 0.0411(13) 0.0020(11) 0.0194(10) 0.0022(11)
C17 0.0453(13) 0.0420(14) 0.0440(13) -0.0099(11) -0.0060(10) -0.0053(11)
C18 0.0658(17) 0.0630(18) 0.0295(11) 0.0018(14) 0.0172(11) 0.0048(11)

loop_
_atom_type_symbol
_atom_type_description
_atom_type_scat_dispersion_real
_atom_type_scat_dispersion_imag
_atom_type_scat_source
C C 0.0181 0.0091 'International Tables Vol C Tables 4.2.6.8 and 6.1.1.4'
H H 0.0000 0.0000 'International Tables Vol C Tables 4.2.6.8 and 6.1.1.4'
N N 0.0311 0.0180 'International Tables Vol C Tables 4.2.6.8 and 6.1.1.4'
O O 0.0492 0.0322 'International Tables Vol C Tables 4.2.6.8 and 6.1.1.4'

loop_
_geom_angle_atom_site_label_1
_geom_angle_atom_site_label_2
_geom_angle_atom_site_label_3
_geom_angle
C2 N1 C14 120.12(17)
C2 N1 C6 123.48(16)
C14 N1 C6 116.32(17)
C15 O2 C16 115.29(18)
N1 C2 C3 124.18(19)
N1 C2 H2 117.9
C3 C2 H2 117.9
C5 C4 C3 120.17(18)
C5 C4 H4 119.9
C3 C4 H4 119.9
C2 C3 C4 117.49(17)
C2 C3 C15 118.23(18)
C4 C3 C15 124.29(18)
N1 C6 C5 109.44(16)
N1 C6 C7 108.61(16)
C5 C6 C7 108.61(18)
N1 C6 C8 108.65(16)
C5 C6 C8 108.69(16)
C7 C6 C8 112.79(16)
C4 C5 C6 125.11(19)
C4 C5 H5 117.4
C6 C5 H5 117.4
C10 C9 C8 121.76(19)
C10 C9 H9 119.1
C8 C9 H9 119.1
C13 C8 C9 118.52(18)
C13 C8 C6 122.07(18)
C9 C8 C6 119.35(17)
C6 C7 H7A 109.5
C6 C7 H7B 109.5
H7A C7 H7B 109.5
C6 C7 H7C 109.5
H7A C7 H7C 109.5
H7B C7 H7C 109.5
C9 C10 C11 118.23(19)
C9 C10 C17 120.6(2)
C11 C10 C17 121.15(19)
C12 C11 C10 121.37(19)
C12 C11 H11 119.3
C10 C11 H11 119.3
C11 C12 C13 119.27(19)
C11 C12 C18 121.6(2)
C13 C12 C18 119.1(2)
C8 C13 C12 120.8(2)
C8 C13 H13 119.6
C12 C13 H13 119.6
N1 C14 H14A 109.5
N1 C14 H14B 109.5
H14A C14 H14B 109.5
N1 C14 H14C 109.5
H14A C14 H14C 109.5
H14B C14 H14C 109.5
O1 C15 O2 121.38(18)
O1 C15 C3 126.48(19)
O2 C15 C3 112.14(17)
O2 C16 H16A 109.5
O2 C16 H16B 109.5
H16A C16 H16B 109.5
O2 C16 H16C 109.5
H16A C16 H16C 109.5
H16B C16 H16C 109.5
C10 C17 H17A 109.5
C10 C17 H17B 109.5
H17A C17 H17B 109.5
C10 C17 H17C 109.5
H17A C17 H17C 109.5
H17B C17 H17C 109.5
C12 C18 H18A 109.5
C12 C18 H18B 109.5
H18A C18 H18B 109.5
C12 C18 H18C 109.5
H18A C18 H18C 109.5
H18B C18 H18C 109.5

loop_
_geom_bond_atom_site_label_1
_geom_bond_atom_site_label_2
_geom_bond_distance
O1 C15 1.217(3)
N1 C2 1.335(3)
N1 C14 1.452(3)
N1 C6 1.494(3)
O2 C15 1.357(3)
O2 C16 1.435(3)
C2 C3 1.367(3)
C2 H2 0.95
C4 C5 1.334(3)
C4 C3 1.449(3)
C4 H4 0.95
C3 C15 1.452(3)
C6 C5 1.509(3)
C6 C7 1.533(3)
C6 C8 1.535(3)
C5 H5 0.95
C9 C10 1.392(3)
C9 C8 1.396(3)
C9 H9 0.95
C8 C13 1.392(3)
C7 H7A 0.98
C7 H7B 0.98
C7 H7C 0.98
C10 C11 1.399(3)
C10 C17 1.511(3)
C11 C12 1.381(3)
C11 H11 0.95
C12 C13 1.400(3)
C12 C18 1.512(3)
C13 H13 0.95
C14 H14A 0.98
C14 H14B 0.98
C14 H14C 0.98
C16 H16A 0.98
C16 H16B 0.98
C16 H16C 0.98
C17 H17A 0.98
C17 H17B 0.98
C17 H17C 0.98
C18 H18A 0.98
C18 H18B 0.98
C18 H18C 0.98
